data_1537389
loop_
_publ_author_name
'Hartl, H.'
'Baernighausen, H.'
'Jander, J.'

_publ_section_title
;
 Die Kristallstruktur von Stickstofftrijodid-1-Ammoniak N J3 N H3
;
_journal_name_full 'Zeitschrift fuer Anorganische und Allgemeine Chemie'
_journal_page_first 225
_journal_page_last 237
_journal_volume 357
_journal_year 1968
_chemical_formula_sum 'H3 I3 N2'
_chemical_name_systematic '(N I3) (N H3)'
_space_group_IT_number 11
_symmetry_space_group_name_Hall '-P 2yb'
_symmetry_space_group_name_H-M 'P 1 21/m 1'
_cell_angle_alpha 90
_cell_angle_beta 98.6
_cell_angle_gamma 90
_cell_formula_units_Z 2
_cell_length_a 7.132
_cell_length_b 7.506
_cell_length_c 6.324
_cell_volume 334.735
_citation_journal_id_ASTM ZAACAB
_cod_data_source_file Hartl_ZAACAB_1968_1861.cif
_cod_data_source_block H3I3N2
_cod_database_code 1537389

loop_
_symmetry_equiv_pos_as_xyz
x,y,z
-x,y+1/2,-z
-x,-y,-z
x,-y-1/2,z

loop_
_atom_site_label
_atom_site_type_symbol
_atom_site_fract_x
_atom_site_fract_y
_atom_site_fract_z
_atom_site_occupancy
_atom_site_U_iso_or_equiv
I2 I-1 0.0629 0.25 0.3173 1 0.0
H1 H+1 -0.18 0.25 -0.12 1 0.0
N1 N+3 0.322 0.25 0.54 1 0.0
I3 I-1 0.2439 0.25 0.8568 1 0.0
N2 N-3 -0.227 0.25 0.036 1 0.0
I1 I-1 0.5 0 0.5 1 0.0
H2 H+1 -0.31 0.13 0.05 1 0.0
